data_4132136
loop_
_publ_author_name
'Liu, Xufang'
'Zhang, Wei'
'Wang, Yujie'
'Zhang, Ze-Xin'
'Jiao, Lei'
'Liu, Qiang'

_publ_section_title
;
 Cobalt-Catalyzed Regioselective Olefin Isomerization Under Kinetic
 Control.
;
_journal_issue 22
_journal_name_full 'Journal of the American Chemical Society'
_journal_page_first 6873
_journal_page_last 6882
_journal_paper_doi 10.1021/jacs.8b01815
_journal_volume 140
_journal_year 2018
_chemical_formula_moiety 'C16 H29 Co I2 N2 P'
_chemical_formula_sum 'C16 H29 Co I2 N2 P'
_chemical_formula_weight 593.11
_space_group_crystal_system monoclinic
_space_group_IT_number 14
_space_group_name_Hall '-P 2yn'
_space_group_name_H-M_alt 'P 1 21/n 1'
_atom_sites_solution_hydrogens geom
_atom_sites_solution_primary direct
_audit_creation_date 2016-04-27
_audit_creation_method
;
Olex2 1.2
(compiled 2016.02.19 svn.r3266 for OlexSys, GUI svn.r5155)
;
_cell_angle_alpha 90
_cell_angle_beta 98.42(3)
_cell_angle_gamma 90
_cell_formula_units_Z 4
_cell_length_a 7.6131(15)
_cell_length_b 18.608(4)
_cell_length_c 14.780(3)
_cell_measurement_reflns_used 6768
_cell_measurement_temperature 173.1500
_cell_measurement_theta_max 27.4698
_cell_measurement_theta_min 1.7714
_cell_volume 2071.2(8)
_computing_cell_refinement 'CrystalClear (Rigaku Inc., 2007)'
_computing_data_collection 'CrystalClear (Rigaku Inc., 2007)'
_computing_data_reduction 'CrystalClear (Rigaku Inc., 2007)'
_computing_molecular_graphics 'Olex2 (Dolomanov et al., 2009)'
_computing_publication_material 'CIFTAB (Sheldrick, 2013)'
_computing_structure_refinement 'SHELXL (Sheldrick, 2014)'
_computing_structure_solution
;
'SHELXT (Sheldrick, 2014)'
;
_diffrn_ambient_temperature 173.1500
_diffrn_detector_area_resol_mean 28.5714
_diffrn_measured_fraction_theta_full 0.995
_diffrn_measured_fraction_theta_max 0.993
_diffrn_measurement_details
;
scan:
	Number of images: 360
	           Slice: -110.0000 - 70.0000
	     Image width: 0.5000
	        Exp time: 5.0000
	   Rotation axis: Omega
	           Omega: 0.0000
	             Chi: 45.0000
	             Phi: 0.0000
	             XTD: 45.0974
	          2theta: -20.1493
scan:
	Number of images: 270
	           Slice: -110.0000 - 25.0000
	     Image width: 0.5000
	        Exp time: 5.0000
	   Rotation axis: Omega
	           Omega: 0.0000
	             Chi: 45.0000
	             Phi: 180.0000
	             XTD: 45.0974
	          2theta: -20.1493
;
_diffrn_measurement_device
;
Saturn724+ (2x2 bin mode)
;
_diffrn_measurement_device_details
;
AFC10: Fixed Chi 2 circle
;
_diffrn_measurement_device_type 'Saturn724+ CCD'
_diffrn_measurement_method '\w scans at fixed \c = 45\%'
_diffrn_orient_matrix_type d*Trek
_diffrn_orient_matrix_UB_11 -0.0652
_diffrn_orient_matrix_UB_12 0.0261
_diffrn_orient_matrix_UB_13 -0.1127
_diffrn_orient_matrix_UB_21 0.0343
_diffrn_orient_matrix_UB_22 -0.0312
_diffrn_orient_matrix_UB_23 -0.0271
_diffrn_orient_matrix_UB_31 -0.0450
_diffrn_orient_matrix_UB_32 -0.0515
_diffrn_orient_matrix_UB_33 0.0023
_diffrn_radiation_detector CCD
_diffrn_radiation_monochromator 'Graphite Monochromator'
_diffrn_radiation_type MoK\a
_diffrn_radiation_wavelength 0.71073
_diffrn_reflns_av_R_equivalents 0.0255
_diffrn_reflns_av_unetI/netI 0.0236
_diffrn_reflns_Laue_measured_fraction_full 0.995
_diffrn_reflns_Laue_measured_fraction_max 0.993
_diffrn_reflns_limit_h_max 8
_diffrn_reflns_limit_h_min -9
_diffrn_reflns_limit_k_max 23
_diffrn_reflns_limit_k_min -24
_diffrn_reflns_limit_l_max 19
_diffrn_reflns_limit_l_min -19
_diffrn_reflns_number 13766
_diffrn_reflns_point_group_measured_fraction_full 0.995
_diffrn_reflns_point_group_measured_fraction_max 0.993
_diffrn_reflns_theta_full 26.000
_diffrn_reflns_theta_max 27.490
_diffrn_reflns_theta_min 2.786
_diffrn_source 'Sealed Tube'
_diffrn_source_current 30.0000
_diffrn_source_power 1.5000
_diffrn_source_voltage 50.0000
_exptl_absorpt_coefficient_mu 3.886
_exptl_absorpt_correction_T_max 1.0000
_exptl_absorpt_correction_T_min 0.6141
_exptl_absorpt_correction_type multi-scan
_exptl_absorpt_process_details 'CrystalClear (Rigaku Inc., 2007)'
_exptl_crystal_colour red
_exptl_crystal_colour_primary red
_exptl_crystal_density_diffrn 1.902
_exptl_crystal_description block
_exptl_crystal_F_000 1148
_exptl_crystal_size_max 0.244
_exptl_crystal_size_mid 0.23
_exptl_crystal_size_min 0.109
_refine_diff_density_max 0.401
_refine_diff_density_min -0.575
_refine_diff_density_rms 0.084
_refine_ls_extinction_method none
_refine_ls_goodness_of_fit_ref 1.206
_refine_ls_hydrogen_treatment constr
_refine_ls_matrix_type full
_refine_ls_number_parameters 205
_refine_ls_number_reflns 4720
_refine_ls_number_restraints 1
_refine_ls_restrained_S_all 1.206
_refine_ls_R_factor_all 0.0253
_refine_ls_R_factor_gt 0.0243
_refine_ls_shift/su_max 0.002
_refine_ls_shift/su_mean 0.000
_refine_ls_structure_factor_coef Fsqd
_refine_ls_weighting_details 'w=1/[\s^2^(Fo^2^)+(0.0150P)^2^+2.3720P] where P=(Fo^2^+2Fc^2^)/3'
_refine_ls_weighting_scheme calc
_refine_ls_wR_factor_gt 0.0520
_refine_ls_wR_factor_ref 0.0524
_reflns_Friedel_coverage 0.000
_reflns_number_gt 4626
_reflns_number_total 4720
_reflns_threshold_expression 'I > 2\s(I)'
_cod_data_source_file ja8b01815_si_005.cif
_cod_data_source_block sa4728a
_cod_original_cell_volume 2071.3(7)
_cod_database_code 4132136
_shelxl_version_number 2013-4
_shelx_space_group_comment
;
The symmetry employed for this shelxl refinement is uniquely defined
by the following loop, which should always be used as a source of
symmetry information in preference to the above space-group names.
They are only intended as comments.
;
_diffrn_number_total 4871
_olex2_refinement_description
;
1. Fixed Uiso
 At 1.2 times of:
  All C(H) groups, All C(H,H) groups, All N(H) groups
 At 1.5 times of:
  All C(H,H,H) groups
2. Rigid bond restraints
 I1, Co1
 with sigma for 1-2 distances of 0.01 and sigma for 1-3 distances of 0.01
3.a Ternary CH refined with riding coordinates:
 N2(H2)
3.b Secondary CH2 refined with riding coordinates:
 C6(H6A,H6B), C7(H7A,H7B), C8(H8A,H8B)
3.c Aromatic/amide H refined with riding coordinates:
 C2(H2A), C3(H3), C4(H4), C5(H5)
3.d Idealised Me refined as rotating group:
 C10(H10A,H10B,H10C), C11(H11A,H11B,H11C), C12(H12A,H12B,H12C), C14(H14A,H14B,
 H14C), C15(H15A,H15B,H15C), C16(H16A,H16B,H16C)
;
_olex2_submission_special_instructions 'No special instructions were received'

loop_
_space_group_symop_operation_xyz
'x, y, z'
'-x+1/2, y+1/2, -z+1/2'
'-x, -y, -z'
'x-1/2, -y-1/2, z-1/2'

loop_
_atom_site_label
_atom_site_type_symbol
_atom_site_fract_x
_atom_site_fract_y
_atom_site_fract_z
_atom_site_U_iso_or_equiv
_atom_site_adp_type
_atom_site_occupancy
_atom_site_site_symmetry_order
_atom_site_calc_flag
_atom_site_refinement_flags_posn
_atom_site_refinement_flags_adp
I1 I 0.23107(2) 0.38471(2) 0.71761(2) 0.02293(5) Uani 1 1 d . U
I2 I 0.66910(2) 0.29338(2) 0.64270(2) 0.02316(5) Uani 1 1 d . .
Co1 Co 0.32555(4) 0.31181(2) 0.57542(2) 0.01520(8) Uani 1 1 d . U
P1 P 0.24554(9) 0.18816(3) 0.53359(4) 0.01625(13) Uani 1 1 d . .
N1 N 0.3488(3) 0.38748(11) 0.47277(15) 0.0171(4) Uani 1 1 d . .
N2 N 0.0450(3) 0.32726(12) 0.50532(15) 0.0191(4) Uani 1 1 d . .
H2 H -0.0349 0.3218 0.5512 0.023 Uiso 1 1 calc R .
C1 C 0.2004(3) 0.42249(14) 0.43597(18) 0.0185(5) Uani 1 1 d . .
C2 C 0.2046(4) 0.47703(14) 0.37172(19) 0.0230(6) Uani 1 1 d . .
H2A H 0.1004 0.5001 0.3467 0.028 Uiso 1 1 calc R .
C3 C 0.3647(4) 0.49643(15) 0.34566(19) 0.0251(6) Uani 1 1 d . .
H3 H 0.3701 0.5330 0.3033 0.030 Uiso 1 1 calc R .
C4 C 0.5175(4) 0.46052(15) 0.38356(19) 0.0242(6) Uani 1 1 d . .
H4 H 0.6270 0.4726 0.3670 0.029 Uiso 1 1 calc R .
C5 C 0.5043(4) 0.40668(14) 0.44616(19) 0.0205(5) Uani 1 1 d . .
H5 H 0.6070 0.3825 0.4711 0.025 Uiso 1 1 calc R .
C6 C 0.0326(4) 0.40165(14) 0.4723(2) 0.0224(6) Uani 1 1 d . .
H6A H 0.0142 0.4336 0.5219 0.027 Uiso 1 1 calc R .
H6B H -0.0681 0.4064 0.4242 0.027 Uiso 1 1 calc R .
C7 C -0.0079(4) 0.27470(15) 0.43156(19) 0.0224(6) Uani 1 1 d . .
H7A H 0.0628 0.2817 0.3828 0.027 Uiso 1 1 calc R .
H7B H -0.1318 0.2816 0.4065 0.027 Uiso 1 1 calc R .
C8 C 0.0200(4) 0.19896(15) 0.4699(2) 0.0231(6) Uani 1 1 d . .
H8A H 0.0020 0.1645 0.4201 0.028 Uiso 1 1 calc R .
H8B H -0.0668 0.1892 0.5103 0.028 Uiso 1 1 calc R .
C9 C 0.2124(4) 0.12622(15) 0.6300(2) 0.0235(6) Uani 1 1 d . .
C10 C 0.0913(5) 0.16623(19) 0.6873(2) 0.0411(8) Uani 1 1 d . .
H10A H 0.0796 0.1387 0.7410 0.062 Uiso 1 1 calc GR .
H10B H -0.0236 0.1728 0.6517 0.062 Uiso 1 1 calc GR .
H10C H 0.1421 0.2123 0.7050 0.062 Uiso 1 1 calc GR .
C11 C 0.1265(5) 0.05477(17) 0.5971(2) 0.0403(8) Uani 1 1 d . .
H11A H 0.2060 0.0283 0.5647 0.061 Uiso 1 1 calc GR .
H11B H 0.0177 0.0639 0.5570 0.061 Uiso 1 1 calc GR .
H11C H 0.1020 0.0273 0.6488 0.061 Uiso 1 1 calc GR .
C12 C 0.3880(5) 0.1119(2) 0.6926(2) 0.0400(8) Uani 1 1 d . .
H12A H 0.3644 0.0886 0.7475 0.060 Uiso 1 1 calc GR .
H12B H 0.4478 0.1566 0.7079 0.060 Uiso 1 1 calc GR .
H12C H 0.4618 0.0815 0.6616 0.060 Uiso 1 1 calc GR .
C13 C 0.3800(4) 0.14702(15) 0.44958(19) 0.0227(6) Uani 1 1 d . .
C14 C 0.2779(5) 0.09185(18) 0.3842(2) 0.0347(7) Uani 1 1 d . .
H14A H 0.2329 0.0544 0.4191 0.052 Uiso 1 1 calc GR .
H14B H 0.3565 0.0715 0.3458 0.052 Uiso 1 1 calc GR .
H14C H 0.1808 0.1153 0.3468 0.052 Uiso 1 1 calc GR .
C15 C 0.5504(4) 0.11179(16) 0.4981(2) 0.0322(7) Uani 1 1 d . .
H15A H 0.6065 0.1433 0.5451 0.048 Uiso 1 1 calc GR .
H15B H 0.6299 0.1029 0.4546 0.048 Uiso 1 1 calc GR .
H15C H 0.5214 0.0672 0.5250 0.048 Uiso 1 1 calc GR .
C16 C 0.4350(4) 0.21062(17) 0.3929(2) 0.0305(7) Uani 1 1 d . .
H16A H 0.3308 0.2356 0.3647 0.046 Uiso 1 1 calc GR .
H16B H 0.4996 0.1929 0.3464 0.046 Uiso 1 1 calc GR .
H16C H 0.5089 0.2430 0.4322 0.046 Uiso 1 1 calc GR .

loop_
_atom_site_aniso_label
_atom_site_aniso_U_11
_atom_site_aniso_U_22
_atom_site_aniso_U_33
_atom_site_aniso_U_23
_atom_site_aniso_U_13
_atom_site_aniso_U_12
I1 0.02511(10) 0.02523(10) 0.02007(9) -0.00302(7) 0.00881(7) -0.00247(7)
I2 0.01671(9) 0.02737(10) 0.02429(10) -0.00133(7) -0.00072(7) 0.00156(7)
Co1 0.01542(17) 0.01527(16) 0.01497(16) 0.00095(13) 0.00240(13) 0.00023(12)
P1 0.0169(3) 0.0158(3) 0.0156(3) 0.0001(2) 0.0008(2) -0.0004(2)
N1 0.0187(11) 0.0176(10) 0.0155(10) 0.0009(8) 0.0046(9) 0.0007(8)
N2 0.0179(11) 0.0198(11) 0.0201(11) 0.0034(9) 0.0043(9) -0.0001(9)
C1 0.0198(13) 0.0175(12) 0.0179(12) -0.0007(10) 0.0015(10) 0.0022(10)
C2 0.0278(15) 0.0185(13) 0.0220(13) 0.0015(11) 0.0012(11) 0.0025(11)
C3 0.0357(16) 0.0207(13) 0.0198(13) 0.0032(11) 0.0071(12) -0.0027(12)
C4 0.0282(15) 0.0230(14) 0.0235(14) -0.0003(11) 0.0109(12) -0.0040(11)
C5 0.0201(13) 0.0196(12) 0.0227(13) -0.0006(11) 0.0069(11) 0.0012(10)
C6 0.0175(13) 0.0207(13) 0.0292(15) 0.0059(11) 0.0040(11) 0.0066(10)
C7 0.0168(13) 0.0278(14) 0.0210(13) 0.0019(11) -0.0029(11) 0.0001(11)
C8 0.0190(13) 0.0233(13) 0.0257(14) -0.0003(11) -0.0012(11) -0.0013(10)
C9 0.0281(15) 0.0190(13) 0.0235(14) 0.0044(11) 0.0042(12) -0.0007(11)
C10 0.058(2) 0.0346(17) 0.0370(18) 0.0120(15) 0.0266(17) 0.0098(16)
C11 0.056(2) 0.0242(15) 0.0395(19) 0.0067(14) 0.0015(16) -0.0121(15)
C12 0.040(2) 0.049(2) 0.0288(17) 0.0173(15) -0.0023(15) -0.0001(15)
C13 0.0262(15) 0.0199(13) 0.0224(13) -0.0055(11) 0.0048(11) 0.0007(11)
C14 0.0395(19) 0.0340(17) 0.0297(16) -0.0141(14) 0.0020(14) -0.0026(14)
C15 0.0298(16) 0.0288(16) 0.0381(18) -0.0066(13) 0.0050(14) 0.0070(12)
C16 0.0351(17) 0.0339(16) 0.0247(15) -0.0030(12) 0.0118(13) 0.0003(13)

loop_
_atom_type_symbol
_atom_type_description
_atom_type_scat_dispersion_real
_atom_type_scat_dispersion_imag
_atom_type_scat_source
C C 0.0033 0.0016 'International Tables Vol C Tables 4.2.6.8 and 6.1.1.4'
H H 0.0000 0.0000 'International Tables Vol C Tables 4.2.6.8 and 6.1.1.4'
Co Co 0.3494 0.9721 'International Tables Vol C Tables 4.2.6.8 and 6.1.1.4'
I I -0.4742 1.8119 'International Tables Vol C Tables 4.2.6.8 and 6.1.1.4'
N N 0.0061 0.0033 'International Tables Vol C Tables 4.2.6.8 and 6.1.1.4'
P P 0.1023 0.0942 'International Tables Vol C Tables 4.2.6.8 and 6.1.1.4'

loop_
_geom_angle_atom_site_label_1
_geom_angle_atom_site_label_2
_geom_angle_atom_site_label_3
_geom_angle
I2 Co1 I1 97.64(3)
P1 Co1 I1 126.13(2)
P1 Co1 I2 99.63(2)
N1 Co1 I1 106.72(6)
N1 Co1 I2 99.97(7)
N1 Co1 P1 119.68(6)
N1 Co1 N2 75.89(9)
N2 Co1 I1 87.18(6)
N2 Co1 I2 174.44(6)
N2 Co1 P1 79.56(6)
C8 P1 Co1 101.89(9)
C8 P1 C9 103.64(13)
C8 P1 C13 105.25(13)
C9 P1 Co1 116.31(9)
C9 P1 C13 113.40(13)
C13 P1 Co1 114.28(9)
C1 N1 Co1 117.50(17)
C1 N1 C5 118.3(2)
C5 N1 Co1 124.03(18)
Co1 N2 H2 108.2
C6 N2 Co1 106.52(16)
C6 N2 H2 108.2
C6 N2 C7 112.5(2)
C7 N2 Co1 113.14(16)
C7 N2 H2 108.2
N1 C1 C2 121.7(2)
N1 C1 C6 115.9(2)
C2 C1 C6 122.4(2)
C1 C2 H2A 120.3
C3 C2 C1 119.4(3)
C3 C2 H2A 120.3
C2 C3 H3 120.5
C2 C3 C4 119.0(3)
C4 C3 H3 120.5
C3 C4 H4 120.6
C5 C4 C3 118.9(3)
C5 C4 H4 120.6
N1 C5 C4 122.8(3)
N1 C5 H5 118.6
C4 C5 H5 118.6
N2 C6 C1 110.2(2)
N2 C6 H6A 109.6
N2 C6 H6B 109.6
C1 C6 H6A 109.6
C1 C6 H6B 109.6
H6A C6 H6B 108.1
N2 C7 H7A 109.8
N2 C7 H7B 109.8
N2 C7 C8 109.3(2)
H7A C7 H7B 108.3
C8 C7 H7A 109.8
C8 C7 H7B 109.8
P1 C8 H8A 109.4
P1 C8 H8B 109.4
C7 C8 P1 111.07(19)
C7 C8 H8A 109.4
C7 C8 H8B 109.4
H8A C8 H8B 108.0
C10 C9 P1 106.22(19)
C10 C9 C12 107.1(3)
C11 C9 P1 113.0(2)
C11 C9 C10 109.5(3)
C11 C9 C12 109.6(3)
C12 C9 P1 111.2(2)
C9 C10 H10A 109.5
C9 C10 H10B 109.5
C9 C10 H10C 109.5
H10A C10 H10B 109.5
H10A C10 H10C 109.5
H10B C10 H10C 109.5
C9 C11 H11A 109.5
C9 C11 H11B 109.5
C9 C11 H11C 109.5
H11A C11 H11B 109.5
H11A C11 H11C 109.5
H11B C11 H11C 109.5
C9 C12 H12A 109.5
C9 C12 H12B 109.5
C9 C12 H12C 109.5
H12A C12 H12B 109.5
H12A C12 H12C 109.5
H12B C12 H12C 109.5
C14 C13 P1 114.3(2)
C14 C13 C16 108.8(3)
C15 C13 P1 111.7(2)
C15 C13 C14 108.8(2)
C15 C13 C16 107.7(2)
C16 C13 P1 105.27(18)
C13 C14 H14A 109.5
C13 C14 H14B 109.5
C13 C14 H14C 109.5
H14A C14 H14B 109.5
H14A C14 H14C 109.5
H14B C14 H14C 109.5
C13 C15 H15A 109.5
C13 C15 H15B 109.5
C13 C15 H15C 109.5
H15A C15 H15B 109.5
H15A C15 H15C 109.5
H15B C15 H15C 109.5
C13 C16 H16A 109.5
C13 C16 H16B 109.5
C13 C16 H16C 109.5
H16A C16 H16B 109.5
H16A C16 H16C 109.5
H16B C16 H16C 109.5

loop_
_geom_bond_atom_site_label_1
_geom_bond_atom_site_label_2
_geom_bond_distance
I1 Co1 2.6864(6)
I2 Co1 2.6805(8)
Co1 P1 2.4366(9)
Co1 N1 2.096(2)
Co1 N2 2.251(2)
P1 C8 1.844(3)
P1 C9 1.879(3)
P1 C13 1.884(3)
N1 C1 1.348(3)
N1 C5 1.349(3)
N2 H2 0.9800
N2 C6 1.466(3)
N2 C7 1.476(3)
C1 C2 1.393(4)
C1 C6 1.507(4)
C2 H2A 0.9300
C2 C3 1.379(4)
C3 H3 0.9300
C3 C4 1.386(4)
C4 H4 0.9300
C4 C5 1.377(4)
C5 H5 0.9300
C6 H6A 0.9700
C6 H6B 0.9700
C7 H7A 0.9700
C7 H7B 0.9700
C7 C8 1.522(4)
C8 H8A 0.9700
C8 H8B 0.9700
C9 C10 1.533(4)
C9 C11 1.529(4)
C9 C12 1.533(4)
C10 H10A 0.9600
C10 H10B 0.9600
C10 H10C 0.9600
C11 H11A 0.9600
C11 H11B 0.9600
C11 H11C 0.9600
C12 H12A 0.9600
C12 H12B 0.9600
C12 H12C 0.9600
C13 C14 1.540(4)
C13 C15 1.535(4)
C13 C16 1.543(4)
C14 H14A 0.9600
C14 H14B 0.9600
C14 H14C 0.9600
C15 H15A 0.9600
C15 H15B 0.9600
C15 H15C 0.9600
C16 H16A 0.9600
C16 H16B 0.9600
C16 H16C 0.9600

loop_
_geom_torsion_atom_site_label_1
_geom_torsion_atom_site_label_2
_geom_torsion_atom_site_label_3
_geom_torsion_atom_site_label_4
_geom_torsion
Co1 P1 C8 C7 23.4(2)
Co1 P1 C9 C10 48.1(2)
Co1 P1 C9 C11 168.3(2)
Co1 P1 C9 C12 -68.0(2)
Co1 P1 C13 C14 -147.9(2)
Co1 P1 C13 C15 88.0(2)
Co1 P1 C13 C16 -28.6(2)
Co1 N1 C1 C2 175.7(2)
Co1 N1 C1 C6 -1.2(3)
Co1 N1 C5 C4 -174.8(2)
Co1 N2 C6 C1 39.2(2)
Co1 N2 C7 C8 55.6(2)
N1 C1 C2 C3 -0.7(4)
N1 C1 C6 N2 -27.3(3)
N2 C7 C8 P1 -50.8(3)
C1 N1 C5 C4 0.3(4)
C1 C2 C3 C4 0.6(4)
C2 C1 C6 N2 155.8(2)
C2 C3 C4 C5 -0.1(4)
C3 C4 C5 N1 -0.4(4)
C5 N1 C1 C2 0.3(4)
C5 N1 C1 C6 -176.6(2)
C6 N2 C7 C8 176.3(2)
C6 C1 C2 C3 176.0(3)
C7 N2 C6 C1 -85.3(3)
C8 P1 C9 C10 -62.7(2)
C8 P1 C9 C11 57.4(3)
C8 P1 C9 C12 -178.9(2)
C8 P1 C13 C14 -37.0(2)
C8 P1 C13 C15 -161.1(2)
C8 P1 C13 C16 82.4(2)
C9 P1 C8 C7 144.6(2)
C9 P1 C13 C14 75.6(2)
C9 P1 C13 C15 -48.5(2)
C9 P1 C13 C16 -165.04(19)
C13 P1 C8 C7 -96.1(2)
C13 P1 C9 C10 -176.3(2)
C13 P1 C9 C11 -56.2(3)
C13 P1 C9 C12 67.5(3)
